data_7024341
loop_
_publ_author_name
'Mas-Ballest\'e, Rub\'en'
'Guijarro, Alejandro'
'Gonz\'alez-Prieto, Rodrigo'
'Castillo, Oscar'
'Sanz Miguel, Pablo J.'
'Zamora, F\'elix'

_publ_section_title
;
 S-S bond reactivity in metal-perthiocarboxylato compounds.
;
_journal_issue 6
_journal_name_full 'Dalton transactions (Cambridge, England : 2003)'
_journal_page_first 1511
_journal_page_last 1518
_journal_paper_doi 10.1039/b915518j
_journal_volume 39
_journal_year 2010
_chemical_formula_iupac '[Pt(C2H3S3)2]'
_chemical_formula_moiety 'C4 H6 Pt S6'
_chemical_formula_sum 'C4 H6 Pt S6'
_chemical_formula_weight 441.54
_chemical_name_common trans-(bis(perthioacetato-k2S,S')platinum(II))
_chemical_name_systematic trans-[bis(perthioacetato-k2S,S')platinum(II)]
_space_group_IT_number 14
_symmetry_cell_setting monoclinic
_symmetry_space_group_name_Hall '-P 2ybc'
_symmetry_space_group_name_H-M 'P 1 21/c 1'
_atom_sites_solution_hydrogens geom
_atom_sites_solution_primary direct
_atom_sites_solution_secondary difmap
_audit_creation_method SHELXL-97
_cell_angle_alpha 90.00
_cell_angle_beta 113.389(1)
_cell_angle_gamma 90.00
_cell_formula_units_Z 2
_cell_length_a 5.9784(1)
_cell_length_b 6.1942(1)
_cell_length_c 14.9075(2)
_cell_measurement_reflns_used 3084
_cell_measurement_temperature 100(2)
_cell_measurement_theta_max 70.65
_cell_measurement_theta_min 6.47
_cell_volume 506.685(14)
_computing_cell_refinement 'Bruker SMART'
_computing_data_collection 'Bruker SMART'
_computing_data_reduction 'Bruker SAINT'
_computing_molecular_graphics 'Bruker SHELXTL'
_computing_publication_material 'Bruker SHELXTL'
_computing_structure_refinement 'SHELXL-97 (Sheldrick, 1997)'
_computing_structure_solution 'SHELXS-97 (Sheldrick, 1990)'
_diffrn_ambient_temperature 100(2)
_diffrn_measured_fraction_theta_full 0.953
_diffrn_measured_fraction_theta_max 0.953
_diffrn_measurement_device_type 'CCD area detector'
_diffrn_measurement_method 'phi and omega scans'
_diffrn_radiation_monochromator graphite
_diffrn_radiation_source 'fine-focus sealed tube'
_diffrn_radiation_type CuK\a
_diffrn_radiation_wavelength 1.54178
_diffrn_reflns_av_R_equivalents 0.0271
_diffrn_reflns_av_sigmaI/netI 0.0263
_diffrn_reflns_limit_h_max 6
_diffrn_reflns_limit_h_min -6
_diffrn_reflns_limit_k_max 6
_diffrn_reflns_limit_k_min -7
_diffrn_reflns_limit_l_max 18
_diffrn_reflns_limit_l_min -17
_diffrn_reflns_number 3084
_diffrn_reflns_theta_full 70.65
_diffrn_reflns_theta_max 70.65
_diffrn_reflns_theta_min 6.47
_diffrn_standards_decay_% 0
_diffrn_standards_interval_count 0
_diffrn_standards_interval_time 0
_diffrn_standards_number 0
_exptl_absorpt_coefficient_mu 36.940
_exptl_absorpt_correction_T_max 0.325
_exptl_absorpt_correction_T_min 0.162
_exptl_absorpt_correction_type multi-scan
_exptl_absorpt_process_details '(SADABS; Sheldrick, 2005)'
_exptl_crystal_colour brown
_exptl_crystal_density_diffrn 2.894
_exptl_crystal_density_method 'not measured'
_exptl_crystal_description prism
_exptl_crystal_F_000 408
_exptl_crystal_size_max 0.10
_exptl_crystal_size_mid 0.05
_exptl_crystal_size_min 0.03
_refine_diff_density_max 1.674
_refine_diff_density_min -2.098
_refine_diff_density_rms 0.209
_refine_ls_extinction_method none
_refine_ls_goodness_of_fit_ref 1.107
_refine_ls_hydrogen_treatment constr
_refine_ls_matrix_type full
_refine_ls_number_parameters 53
_refine_ls_number_reflns 932
_refine_ls_number_restraints 0
_refine_ls_restrained_S_all 1.107
_refine_ls_R_factor_all 0.0312
_refine_ls_R_factor_gt 0.0291
_refine_ls_shift/su_max 0.001
_refine_ls_shift/su_mean 0.000
_refine_ls_structure_factor_coef Fsqd
_refine_ls_weighting_details 'calc w=1/[\s^2^(Fo^2^)+(0.0475P)^2^+1.6593P] where P=(Fo^2^+2Fc^2^)/3'
_refine_ls_weighting_scheme calc
_refine_ls_wR_factor_gt 0.0763
_refine_ls_wR_factor_ref 0.0777
_reflns_number_gt 863
_reflns_number_total 932
_reflns_threshold_expression >2sigma(I)
_cod_data_source_file b915518j.txt
_cod_data_source_block compound1
_cod_original_cell_volume 506.69(1)
_cod_original_sg_symbol_H-M 'P 21/c'
_cod_database_code 7024341

loop_
_symmetry_equiv_pos_as_xyz
'x, y, z'
'-x, y+1/2, -z+1/2'
'-x, -y, -z'
'x, -y-1/2, z-1/2'

loop_
_atom_site_label
_atom_site_type_symbol
_atom_site_fract_x
_atom_site_fract_y
_atom_site_fract_z
_atom_site_U_iso_or_equiv
_atom_site_adp_type
_atom_site_occupancy
_atom_site_symmetry_multiplicity
_atom_site_calc_flag
_atom_site_refinement_flags
Pt1 Pt 0.5000 0.5000 0.5000 0.01611(17) Uani 1 2 d S
S1 S 0.2757(3) 0.1924(2) 0.48804(10) 0.0216(3) Uani 1 1 d .
S2 S 0.1827(3) 0.6668(2) 0.38041(10) 0.0201(3) Uani 1 1 d .
S3 S -0.0694(3) 0.2583(3) 0.38926(10) 0.0215(3) Uani 1 1 d .
C1 C -0.0620(13) 0.5072(8) 0.3433(5) 0.0153(14) Uani 1 1 d .
C2 C -0.2972(12) 0.5902(12) 0.2682(5) 0.0245(14) Uani 1 1 d .
H2A H -0.2948 0.7484 0.2683 0.037 Uiso 1 1 calc R
H2B H -0.4330 0.5395 0.2838 0.037 Uiso 1 1 calc R
H2C H -0.3177 0.5371 0.2035 0.037 Uiso 1 1 calc R

loop_
_atom_site_aniso_label
_atom_site_aniso_U_11
_atom_site_aniso_U_22
_atom_site_aniso_U_33
_atom_site_aniso_U_23
_atom_site_aniso_U_13
_atom_site_aniso_U_12
Pt1 0.0189(3) 0.0209(3) 0.0080(2) -0.00044(11) 0.00484(16) 0.00212(12)
S1 0.0228(8) 0.0243(8) 0.0143(7) 0.0006(6) 0.0037(6) 0.0012(6)
S2 0.0208(8) 0.0235(8) 0.0130(7) 0.0022(6) 0.0036(6) 0.0021(6)
S3 0.0232(8) 0.0231(8) 0.0174(7) 0.0022(6) 0.0071(6) -0.0009(6)
C1 0.015(3) 0.021(3) 0.010(3) -0.0027(19) 0.004(3) 0.003(2)
C2 0.020(3) 0.034(4) 0.018(3) -0.001(3) 0.006(3) 0.001(3)

loop_
_atom_type_symbol
_atom_type_description
_atom_type_scat_dispersion_real
_atom_type_scat_dispersion_imag
_atom_type_scat_source
C C 0.0181 0.0091 'International Tables Vol C Tables 4.2.6.8 and 6.1.1.4'
H H 0.0000 0.0000 'International Tables Vol C Tables 4.2.6.8 and 6.1.1.4'
S S 0.3331 0.5567 'International Tables Vol C Tables 4.2.6.8 and 6.1.1.4'
Pt Pt -4.5932 6.9264 'International Tables Vol C Tables 4.2.6.8 and 6.1.1.4'

loop_
_geom_angle_atom_site_label_1
_geom_angle_atom_site_label_2
_geom_angle_atom_site_label_3
_geom_angle
_geom_angle_site_symmetry_1
_geom_angle_site_symmetry_3
S2 Pt1 S2 180.000(1) 3_666 .
S2 Pt1 S1 87.91(5) 3_666 .
S2 Pt1 S1 92.09(5) . .
S2 Pt1 S1 92.09(5) 3_666 3_666
S2 Pt1 S1 87.91(5) . 3_666
S1 Pt1 S1 180.0 . 3_666
S3 S1 Pt1 106.34(8) . .
C1 S2 Pt1 109.9(2) . .
C1 S3 S1 107.0(3) . .
C2 C1 S2 118.9(5) . .
C2 C1 S3 116.5(5) . .
S2 C1 S3 124.4(4) . .
C1 C2 H2A 109.5 . .
C1 C2 H2B 109.5 . .
H2A C2 H2B 109.5 . .
C1 C2 H2C 109.5 . .
H2A C2 H2C 109.5 . .
H2B C2 H2C 109.5 . .

loop_
_geom_bond_atom_site_label_1
_geom_bond_atom_site_label_2
_geom_bond_distance
_geom_bond_site_symmetry_2
Pt1 S2 2.2715(14) 3_666
Pt1 S2 2.2715(14) .
Pt1 S1 2.2959(16) .
Pt1 S1 2.2959(16) 3_666
S1 S3 2.045(2) .
S2 C1 1.667(7) .
S3 C1 1.695(6) .
C1 C2 1.498(9) .
C2 H2A 0.9800 .
C2 H2B 0.9800 .
C2 H2C 0.9800 .

loop_
_geom_torsion_atom_site_label_1
_geom_torsion_atom_site_label_2
_geom_torsion_atom_site_label_3
_geom_torsion_atom_site_label_4
_geom_torsion
_geom_torsion_site_symmetry_1
S2 Pt1 S1 S3 175.55(8) 3_666
S2 Pt1 S1 S3 -4.45(8) .
S1 Pt1 S2 C1 2.9(2) .
S1 Pt1 S2 C1 -177.1(2) 3_666
Pt1 S1 S3 C1 5.2(3) .
Pt1 S2 C1 C2 176.7(4) .
Pt1 S2 C1 S3 0.2(5) .
S1 S3 C1 C2 179.8(4) .
S1 S3 C1 S2 -3.7(5) .
